data_7709041
loop_
_publ_author_name
'Fonseca de Lima, Juliana'
'Moreno, Fernanda V. S.'
'Menezes, Bruno A. T.'
'da Silva Barbosa, Jader'
'Waddington, Matthew C.'
'Franklin, Si\^an A'
'Clarkson, Guy J.'
'Walker, Marc'
'Serra, Osvaldo A.'
'Walton, Richard I.'

_publ_section_title
;
 Investigation of the preparation and reactivity of metal-organic
 frameworks of cerium and pyridine-2,4,6-tricarboxylate.
;
_journal_issue 1
_journal_name_full 'Dalton transactions (Cambridge, England : 2003)'
_journal_page_first 145
_journal_page_last 155
_journal_paper_doi 10.1039/d1dt03514b
_journal_volume 51
_journal_year 2021
_chemical_absolute_configuration ad
_chemical_formula_moiety 'C16 H16 Ce2 N2 O18'
_chemical_formula_sum 'C16 H16 Ce2 N2 O18'
_chemical_formula_weight 804.55
_space_group_crystal_system monoclinic
_space_group_IT_number 7
_space_group_name_Hall 'P -2yc'
_space_group_name_H-M_alt 'P 1 c 1'
_atom_sites_solution_hydrogens mixed
_atom_sites_solution_primary dual
_audit_creation_date 2021-09-20
_audit_creation_method
;
Olex2 1.2
(compiled 2018.05.29 svn.r3508 for OlexSys, GUI svn.r5506)
;
_audit_update_record
;
2021-09-20 deposited with the CCDC.	2021-11-29 downloaded from the CCDC.
;
_cell_angle_alpha 90
_cell_angle_beta 92.4339(12)
_cell_angle_gamma 90
_cell_formula_units_Z 2
_cell_length_a 6.70661(9)
_cell_length_b 9.44049(14)
_cell_length_c 17.0698(2)
_cell_measurement_reflns_used 29097
_cell_measurement_temperature 150(2)
_cell_measurement_theta_max 30.5340
_cell_measurement_theta_min 3.0450
_cell_volume 1079.78(3)
_computing_cell_refinement 'CrysAlisPro 1.171.38.43d (Rigaku OD, 2015)'
_computing_data_collection 'CrysAlisPro 1.171.38.43d (Rigaku OD, 2015)'
_computing_data_reduction 'CrysAlisPro 1.171.38.43d (Rigaku OD, 2015)'
_computing_molecular_graphics 'Olex2 (Dolomanov et al., 2009)'
_computing_publication_material 'Olex2 (Dolomanov et al., 2009)'
_computing_structure_refinement 'ShelXL (Sheldrick, 2015)'
_computing_structure_solution 'ShelXT (Sheldrick, 2015)'
_diffrn_ambient_environment N~2~
_diffrn_ambient_temperature 150(2)
_diffrn_detector 'CCD plate'
_diffrn_detector_area_resol_mean 10.2833
_diffrn_detector_type Ruby
_diffrn_measured_fraction_theta_full 0.999
_diffrn_measured_fraction_theta_max 0.976
_diffrn_measurement_details
;
List of Runs (angles in degrees, time in seconds):

  # Type    Start    End  Width  t~exp~   \w     \q     \k     \f   Frames
#--------------------------------------------------------------------------
  1  \w     35.00 102.00   1.00   13.50    --   13.26 178.00  60.00   67
  2  \w    -75.00 101.00   1.00   13.50    --   13.26   0.00-180.00  176
  3  \w    -25.00  27.00   1.00   13.50    --  -14.04 -99.00 -60.00   52
  4  \w    -25.00  27.00   1.00   13.50    --  -14.04 -99.00  30.00   52
  5  \w    -42.00  59.00   1.00   13.50    --  -14.04  57.00  60.00  101
  6  \w    -25.00  27.00   1.00   13.50    --  -14.04 -99.00   0.00   52
  7  \w    -61.00  38.00   1.00   13.50    --   13.26 -38.00  90.00   99
  8  \w    -15.00  86.00   1.00   13.50    --   13.26  57.00-120.00  101
  9  \w   -101.00 -53.00   1.00   13.50    --  -14.04 178.00 120.00   48
 10  \w    -75.00 -24.00   1.00   13.50    --  -14.04 134.00-131.00   51
 11  \w    -47.00  62.00   1.00   13.50    --  -14.04  77.00 120.00  109
 12  \w    -25.00  54.00   1.00   13.50    --   13.26 -99.00-120.00   79
 13  \w    -25.00  54.00   1.00   13.50    --   13.26 -99.00  30.00   79
 14  \w    -25.00  27.00   1.00   13.50    --  -14.04 -99.00  60.00   52
 15  \w    -76.00 -26.00   1.00   13.50    --  -14.04 136.00  47.00   50
 16  \w    -25.00  27.00   1.00   13.50    --  -14.04 -99.00 -90.00   52
 17  \w    -47.00  62.00   1.00   13.50    --  -14.04  77.00-180.00  109
 18  \w    -47.00 -22.00   1.00   13.50    --  -14.04  77.00  30.00   25
 19  \w    -25.00  27.00   1.00   13.50    --  -14.04 -99.00-120.00   52
;
_diffrn_measurement_device 'four-circle diffractometer'
_diffrn_measurement_device_type 'Xcalibur, Ruby, Gemini'
_diffrn_measurement_method '\w scans'
_diffrn_orient_matrix_type 'CrysAlisPro convention (1999,Acta A55,543-557)'
_diffrn_orient_matrix_UB_11 -0.0191532000
_diffrn_orient_matrix_UB_12 -0.0725066000
_diffrn_orient_matrix_UB_13 0.0075293000
_diffrn_orient_matrix_UB_21 0.0682555000
_diffrn_orient_matrix_UB_22 -0.0196522000
_diffrn_orient_matrix_UB_23 -0.0287049000
_diffrn_orient_matrix_UB_31 0.0786199000
_diffrn_orient_matrix_UB_32 -0.0006155000
_diffrn_orient_matrix_UB_33 0.0291439000
_diffrn_radiation_monochromator graphite
_diffrn_radiation_probe x-ray
_diffrn_radiation_type MoK\a
_diffrn_radiation_wavelength 0.71073
_diffrn_reflns_av_R_equivalents 0.0450
_diffrn_reflns_av_unetI/netI 0.0321
_diffrn_reflns_Laue_measured_fraction_full 0.999
_diffrn_reflns_Laue_measured_fraction_max 0.976
_diffrn_reflns_limit_h_max 9
_diffrn_reflns_limit_h_min -9
_diffrn_reflns_limit_k_max 13
_diffrn_reflns_limit_k_min -13
_diffrn_reflns_limit_l_max 24
_diffrn_reflns_limit_l_min -24
_diffrn_reflns_number 43697
_diffrn_reflns_point_group_measured_fraction_full 0.997
_diffrn_reflns_point_group_measured_fraction_max 0.940
_diffrn_reflns_theta_full 25.242
_diffrn_reflns_theta_max 30.676
_diffrn_reflns_theta_min 2.466
_diffrn_source 'fine-focus sealed X-ray tube'
_diffrn_source_type 'Enhance (Mo) X-ray Source'
_exptl_absorpt_coefficient_mu 4.264
_exptl_absorpt_correction_T_max 1.00000
_exptl_absorpt_correction_T_min 0.69073
_exptl_absorpt_correction_type multi-scan
_exptl_absorpt_process_details
;
CrysAlisPro 1.171.38.43d (Rigaku Oxford Diffraction, 2015)
Empirical absorption correction using spherical harmonics,
 implemented in SCALE3 ABSPACK scaling algorithm.
;
_exptl_crystal_colour colourless
_exptl_crystal_colour_primary colourless
_exptl_crystal_density_diffrn 2.475
_exptl_crystal_description block
_exptl_crystal_F_000 772
_exptl_crystal_size_max 0.2
_exptl_crystal_size_mid 0.16
_exptl_crystal_size_min 0.06
_refine_diff_density_max 0.957
_refine_diff_density_min -0.701
_refine_diff_density_rms 0.128
_refine_ls_abs_structure_details
;
 Flack x determined using 2850 quotients [(I+)-(I-)]/[(I+)+(I-)]
 (Parsons, Flack and Wagner, Acta Cryst. B69 (2013) 249-259).
Flack x: -0.021(7) Shelx 2018
Hooft y: -0.003(6) Olex2
Not really important as interested in the connectivity and not in defining the handedness 
of the crystal chosen. 
;
_refine_ls_abs_structure_Flack -0.021(7)
_refine_ls_extinction_method none
_refine_ls_goodness_of_fit_ref 1.043
_refine_ls_hydrogen_treatment mixed
_refine_ls_matrix_type full
_refine_ls_number_parameters 379
_refine_ls_number_reflns 6306
_refine_ls_number_restraints 26
_refine_ls_restrained_S_all 1.043
_refine_ls_R_factor_all 0.0228
_refine_ls_R_factor_gt 0.0211
_refine_ls_shift/su_max 0.001
_refine_ls_shift/su_mean 0.000
_refine_ls_structure_factor_coef Fsqd
_refine_ls_weighting_details 'w=1/[\s^2^(Fo^2^)+(0.0210P)^2^+0.3271P] where P=(Fo^2^+2Fc^2^)/3'
_refine_ls_weighting_scheme calc
_refine_ls_wR_factor_gt 0.0427
_refine_ls_wR_factor_ref 0.0437
_reflns_Friedel_coverage 0.923
_reflns_Friedel_fraction_full 0.996
_reflns_Friedel_fraction_max 0.904
_reflns_number_gt 6122
_reflns_number_total 6306
_reflns_threshold_expression 'I > 2\s(I)'
_cod_data_source_file d1dt03514b2.cif
_cod_data_source_block mcw1
_cod_depositor_comments 'Adding full bibliography for 7709038--7709041.cif.'
_cod_original_cell_volume 1079.77(3)
_cod_database_code 7709041
_shelx_shelxl_version_number 2018/3
_chemical_oxdiff_formula 'C20 H20 N2 O6 Ce'
_shelx_space_group_comment
;
The symmetry employed for this shelxl refinement is uniquely defined
by the following loop, which should always be used as a source of
symmetry information in preference to the above space-group names.
They are only intended as comments.
;
_reflns_odcompleteness_completeness 99.93
_reflns_odcompleteness_iscentric 1
_reflns_odcompleteness_theta 28.02
_olex2_refinement_description
;
Most of the hydrogens on the chelated oxygens were located in a difference map but refined with distance
restraints.

1. Fixed Uiso
 At 1.2 times of:
  All C(H) groups
 At 1.5 times of:
  All O(H,H) groups
2. Restrained distances
 H11B-O210_$1
 2.1 with sigma of 0.01
 O108_$6-H21B
 2.35 with sigma of 0.02
 O102-H23A
 2.3 with sigma of 0.02
 H23B_$2-O111_$4
 2.4 with sigma of 0.02
 H12A-O202_$2
 2.5 with sigma of 0.02
 O11-H11A = O11-H11B = O21-H21A = O21-H21B = O22-H22A = O22-H22B
 0.85 with sigma of 0.02
 O12-H12A = O12-H12B = O13-H13A = O13-H13B = O23-H23A = O23-H23B
 0.85 with sigma of 0.015
 H12B-O208_$4
 2.4 with sigma of 0.02
 H11B-H11A = H12A-H12B = H13A-H13B = H21A-H21B = H22A-H22B = H23A-H23B
 1.4 with sigma of 0.03
3.a Aromatic/amide H refined with riding coordinates:
 C104(H104), C106(H106), C204(H204), C206(H206)
;
_olex2_submission_special_instructions 'No special instructions were received'
_oxdiff_exptl_absorpt_empirical_details
;
Empirical correction (ABSPACK) includes:
- Absorption correction using spherical harmonics
- Frame scaling
;
_oxdiff_exptl_absorpt_empirical_full_max 1.454
_oxdiff_exptl_absorpt_empirical_full_min 0.787

loop_
_space_group_symop_operation_xyz
'x, y, z'
'x, -y, z+1/2'

loop_
_atom_site_label
_atom_site_type_symbol
_atom_site_fract_x
_atom_site_fract_y
_atom_site_fract_z
_atom_site_U_iso_or_equiv
_atom_site_adp_type
_atom_site_occupancy
_atom_site_site_symmetry_order
_atom_site_calc_flag
_atom_site_refinement_flags_posn
_atom_site_refinement_flags_adp
_atom_site_refinement_flags_occupancy
_atom_site_disorder_assembly
_atom_site_disorder_group
Ce1 Ce 0.96576(3) -0.07478(2) 0.70818(2) 0.00891(6) Uani 1 1 d . . . . .
Ce2 Ce 1.44799(3) 0.31751(2) 0.93646(2) 0.00850(6) Uani 1 1 d . . . . .
O11 O 0.6129(5) -0.0323(4) 0.6509(3) 0.0242(9) Uani 1 1 d D . . . .
H11A H 0.564(9) -0.092(6) 0.618(3) 0.036 Uiso 1 1 d DR . . . .
H11B H 0.533(6) -0.034(5) 0.689(2) 0.036 Uiso 1 1 d DR . . . .
O12 O 0.6929(8) -0.1942(5) 0.7916(3) 0.0417(12) Uani 1 1 d D . . . .
H12A H 0.588(7) -0.229(7) 0.768(4) 0.063 Uiso 1 1 d DR . . . .
H12B H 0.709(6) -0.222(7) 0.8383(15) 0.063 Uiso 1 1 d DR . . . .
O13 O 1.1109(7) -0.1680(6) 0.8345(2) 0.0413(13) Uani 1 1 d D . . . .
H13A H 1.042(9) -0.142(9) 0.874(3) 0.062 Uiso 1 1 d DR . . . .
H13B H 1.224(6) -0.128(9) 0.843(5) 0.062 Uiso 1 1 d DR . . . .
O21 O 1.5859(5) 0.0741(4) 0.9398(2) 0.0206(8) Uani 1 1 d D . . . .
H21A H 1.524(8) -0.003(4) 0.945(4) 0.031 Uiso 1 1 d DR . . . .
H21B H 1.700(5) 0.058(4) 0.921(3) 0.031 Uiso 1 1 d DR . . . .
O22 O 1.1502(5) 0.1600(4) 0.94299(19) 0.0188(8) Uani 1 1 d D . . . .
H22A H 1.075(8) 0.138(7) 0.904(2) 0.028 Uiso 1 1 d DR . . . .
H22B H 1.111(9) 0.126(7) 0.986(2) 0.028 Uiso 1 1 d DR . . . .
O23 O 1.1059(5) 0.4622(4) 0.9071(2) 0.0251(8) Uani 1 1 d D . . . .
H23A H 1.039(6) 0.447(6) 0.8637(16) 0.038 Uiso 1 1 d DR . . . .
H23B H 1.020(7) 0.445(7) 0.941(2) 0.038 Uiso 1 1 d DR . . . .
O101 O 0.8666(5) 0.1074(3) 0.81126(17) 0.0128(6) Uani 1 1 d . . . . .
C102 C 0.8149(6) 0.2343(5) 0.7986(2) 0.0108(8) Uani 1 1 d . . . . .
O102 O 0.7454(5) 0.3175(3) 0.84839(18) 0.0122(6) Uani 1 1 d D . . . .
C103 C 0.8396(6) 0.2900(5) 0.7167(2) 0.0091(8) Uani 1 1 d . . . . .
N103 N 0.8873(5) 0.1898(4) 0.6651(2) 0.0087(7) Uani 1 1 d . . . . .
C104 C 0.8150(6) 0.4310(4) 0.6955(2) 0.0087(8) Uani 1 1 d . . . . .
H104 H 0.786793 0.500646 0.733621 0.010 Uiso 1 1 calc R . . . .
C105 C 0.8327(6) 0.4686(5) 0.6163(2) 0.0094(8) Uani 1 1 d . . . . .
C106 C 0.8687(6) 0.3620(5) 0.5628(2) 0.0104(8) Uani 1 1 d . . . . .
H106 H 0.872911 0.382985 0.508458 0.012 Uiso 1 1 calc R . . . .
C107 C 0.8985(6) 0.2245(5) 0.5893(2) 0.0085(8) Uani 1 1 d . . . . .
C108 C 0.9477(6) 0.1042(5) 0.5351(2) 0.0109(8) Uani 1 1 d . . . . .
O108 O 0.9246(5) 0.1252(4) 0.46369(18) 0.0188(7) Uani 1 1 d D . . . .
O109 O 1.0063(5) -0.0095(4) 0.5682(2) 0.0134(7) Uani 1 1 d . . . . .
C110 C 0.8090(6) 0.6210(5) 0.5896(2) 0.0109(8) Uani 1 1 d . . . . .
O110 O 0.8434(5) 0.7138(4) 0.64099(19) 0.0187(7) Uani 1 1 d . . . . .
O111 O 0.7585(5) 0.6420(4) 0.51932(18) 0.0128(6) Uani 1 1 d D . . . .
O201 O 1.3748(5) 0.7747(3) 0.57037(18) 0.0123(6) Uani 1 1 d . . . . .
C202 C 1.3207(6) 0.7056(5) 0.6284(2) 0.0108(8) Uani 1 1 d . . . . .
O202 O 1.2622(5) 0.7575(4) 0.69085(18) 0.0155(7) Uani 1 1 d D . . . .
C203 C 1.3350(6) 0.5463(5) 0.6208(2) 0.0088(8) Uani 1 1 d . . . . .
N203 N 1.3782(5) 0.5010(4) 0.5485(2) 0.0093(7) Uani 1 1 d . . . . .
C204 C 1.3143(6) 0.4535(5) 0.6828(2) 0.0101(8) Uani 1 1 d . . . . .
H204 H 1.288376 0.487875 0.733677 0.012 Uiso 1 1 calc R . . . .
C205 C 1.3324(6) 0.3088(5) 0.6690(2) 0.0097(8) Uani 1 1 d . . . . .
C206 C 1.3713(6) 0.2621(5) 0.5939(3) 0.0105(8) Uani 1 1 d . . . . .
H206 H 1.380588 0.163748 0.582748 0.013 Uiso 1 1 calc R . . . .
C207 C 1.3962(6) 0.3626(5) 0.5354(2) 0.0093(8) Uani 1 1 d . . . . .
C208 C 1.4547(7) 0.3254(5) 0.4529(3) 0.0124(9) Uani 1 1 d . . . . .
O208 O 1.4541(7) 0.1972(3) 0.4330(2) 0.0196(7) Uani 1 1 d D . . . .
O209 O 1.4962(5) 0.4279(3) 0.40886(18) 0.0148(7) Uani 1 1 d . . . . .
C210 C 1.3093(6) 0.2056(5) 0.7367(2) 0.0095(8) Uani 1 1 d . . . . .
O210 O 1.2767(5) 0.0766(4) 0.71992(19) 0.0124(6) Uani 1 1 d D . . . .
O211 O 1.3222(5) 0.2570(4) 0.80373(18) 0.0170(7) Uani 1 1 d . . . . .

loop_
_atom_site_aniso_label
_atom_site_aniso_U_11
_atom_site_aniso_U_22
_atom_site_aniso_U_33
_atom_site_aniso_U_23
_atom_site_aniso_U_13
_atom_site_aniso_U_12
Ce1 0.01206(11) 0.00727(11) 0.00755(10) -0.00015(10) 0.00200(8) 0.00013(10)
Ce2 0.01050(11) 0.00827(11) 0.00684(10) -0.00082(9) 0.00144(8) -0.00067(9)
O11 0.0127(16) 0.021(2) 0.039(2) -0.0126(17) 0.0013(15) -0.0012(15)
O12 0.056(3) 0.041(3) 0.029(2) -0.0051(19) 0.023(2) -0.024(2)
O13 0.037(2) 0.075(4) 0.0127(19) 0.004(2) 0.0058(17) 0.031(2)
O21 0.0160(17) 0.0109(17) 0.035(2) -0.0017(15) 0.0066(15) -0.0014(13)
O22 0.0188(17) 0.029(2) 0.0088(15) 0.0036(14) -0.0014(13) -0.0103(15)
O23 0.0168(17) 0.025(2) 0.033(2) -0.0087(18) -0.0014(16) -0.0020(16)
O101 0.0181(16) 0.0107(16) 0.0098(14) 0.0006(12) 0.0022(12) 0.0012(13)
C102 0.0100(19) 0.014(2) 0.0088(18) -0.0007(16) -0.0005(15) -0.0027(16)
O102 0.0158(15) 0.0096(15) 0.0118(14) -0.0016(11) 0.0058(12) -0.0007(12)
C103 0.0091(18) 0.010(2) 0.0078(18) -0.0007(15) 0.0009(15) 0.0006(15)
N103 0.0076(16) 0.0093(18) 0.0092(16) -0.0014(13) -0.0005(13) -0.0015(12)
C104 0.0094(19) 0.008(2) 0.0085(18) -0.0014(15) 0.0006(15) -0.0008(15)
C105 0.0060(17) 0.011(2) 0.0111(19) -0.0020(16) -0.0014(15) -0.0012(15)
C106 0.0110(19) 0.009(2) 0.0110(18) 0.0022(15) 0.0025(15) -0.0001(16)
C107 0.0070(17) 0.011(2) 0.0077(17) -0.0014(15) 0.0017(14) -0.0004(15)
C108 0.0121(19) 0.010(2) 0.0103(19) -0.0010(16) 0.0019(16) -0.0019(16)
O108 0.0292(19) 0.0187(18) 0.0085(14) 0.0006(12) 0.0022(13) 0.0048(15)
O109 0.0163(16) 0.0124(16) 0.0118(16) 0.0001(12) 0.0021(13) 0.0044(13)
C110 0.0096(19) 0.010(2) 0.0131(19) -0.0012(16) 0.0011(15) 0.0005(16)
O110 0.0303(19) 0.0101(16) 0.0155(16) -0.0018(13) -0.0027(14) -0.0007(14)
O111 0.0125(15) 0.0122(16) 0.0137(15) 0.0017(12) 0.0000(12) 0.0011(13)
O201 0.0172(16) 0.0102(15) 0.0096(14) 0.0004(12) 0.0015(12) 0.0003(12)
C202 0.0085(18) 0.012(2) 0.0118(19) -0.0008(16) -0.0011(15) 0.0007(16)
O202 0.0221(17) 0.0120(17) 0.0127(15) -0.0021(13) 0.0057(13) 0.0023(14)
C203 0.0064(17) 0.011(2) 0.0087(18) -0.0012(15) 0.0005(15) 0.0003(15)
N203 0.0082(16) 0.0106(18) 0.0093(16) -0.0018(13) 0.0006(13) -0.0010(13)
C204 0.0085(18) 0.013(2) 0.0088(18) -0.0017(16) 0.0007(15) -0.0011(15)
C205 0.0069(18) 0.012(2) 0.0104(19) 0.0026(15) -0.0014(15) 0.0002(15)
C206 0.0114(19) 0.009(2) 0.0108(19) 0.0010(16) 0.0004(16) -0.0016(16)
C207 0.0086(18) 0.009(2) 0.0098(18) -0.0009(16) -0.0003(15) 0.0019(15)
C208 0.0080(18) 0.009(2) 0.021(2) -0.0008(16) 0.0037(18) 0.0030(16)
O208 0.0306(19) 0.0156(16) 0.0131(15) -0.0015(15) 0.0053(13) 0.0016(17)
O209 0.0190(17) 0.0138(17) 0.0118(15) 0.0028(12) 0.0043(13) -0.0007(13)
C210 0.0056(17) 0.013(2) 0.0100(19) -0.0001(16) 0.0006(14) -0.0017(15)
O210 0.0126(15) 0.0105(16) 0.0140(15) 0.0003(12) 0.0008(12) 0.0015(12)
O211 0.0239(17) 0.0165(17) 0.0105(15) 0.0005(13) 0.0000(13) -0.0056(14)

loop_
_atom_type_symbol
_atom_type_description
_atom_type_scat_dispersion_real
_atom_type_scat_dispersion_imag
_atom_type_scat_source
C C 0.0033 0.0016 'International Tables Vol C Tables 4.2.6.8 and 6.1.1.4'
H H 0.0000 0.0000 'International Tables Vol C Tables 4.2.6.8 and 6.1.1.4'
Ce Ce -0.2486 2.6331 'International Tables Vol C Tables 4.2.6.8 and 6.1.1.4'
N N 0.0061 0.0033 'International Tables Vol C Tables 4.2.6.8 and 6.1.1.4'
O O 0.0106 0.0060 'International Tables Vol C Tables 4.2.6.8 and 6.1.1.4'

loop_
_geom_angle_atom_site_label_1
_geom_angle_atom_site_label_2
_geom_angle_atom_site_label_3
_geom_angle
_geom_angle_site_symmetry_1
_geom_angle_site_symmetry_3
_geom_angle_publ_flag
O11 Ce1 O12 67.59(16) . . ?
O11 Ce1 O101 83.95(11) . . ?
O11 Ce1 N103 64.89(12) . . ?
O11 Ce1 O202 139.63(12) . 1_545 ?
O12 Ce1 N103 114.91(14) . . ?
O13 Ce1 O11 135.19(15) . . ?
O13 Ce1 O12 68.50(17) . . ?
O13 Ce1 O101 75.31(13) . . ?
O13 Ce1 N103 129.77(15) . . ?
O13 Ce1 O109 149.66(13) . . ?
O13 Ce1 O202 66.77(12) . 1_545 ?
O13 Ce1 O210 80.82(15) . . ?
O101 Ce1 O12 73.06(12) . . ?
O101 Ce1 N103 60.32(11) . . ?
O101 Ce1 O202 135.73(10) . 1_545 ?
O109 Ce1 O11 74.40(13) . . ?
O109 Ce1 O12 137.22(14) . . ?
O109 Ce1 O101 122.21(11) . . ?
O109 Ce1 N103 61.94(11) . . ?
O109 Ce1 O202 85.73(10) . 1_545 ?
O109 Ce1 O210 79.24(11) . . ?
O110 Ce1 O11 70.06(12) 1_545 . ?
O110 Ce1 O12 70.93(13) 1_545 . ?
O110 Ce1 O13 103.33(15) 1_545 . ?
O110 Ce1 O101 141.46(11) 1_545 . ?
O110 Ce1 N103 125.76(11) 1_545 . ?
O110 Ce1 O109 78.39(12) 1_545 . ?
O110 Ce1 O202 71.73(11) 1_545 1_545 ?
O110 Ce1 O210 139.74(12) 1_545 . ?
O202 Ce1 O12 111.04(14) 1_545 . ?
O202 Ce1 N103 134.00(11) 1_545 . ?
O210 Ce1 O11 133.56(11) . . ?
O210 Ce1 O12 142.42(13) . . ?
O210 Ce1 O101 78.69(11) . . ?
O210 Ce1 N103 69.07(10) . . ?
O210 Ce1 O202 73.61(11) . 1_545 ?
O21 Ce2 O22 75.24(13) . . ?
O21 Ce2 O23 141.96(12) . . ?
O21 Ce2 O102 73.30(11) . 1_655 ?
O21 Ce2 O111 80.06(12) . 2_665 ?
O21 Ce2 O201 75.23(12) . 2_565 ?
O21 Ce2 N203 131.82(12) . 2_565 ?
O22 Ce2 O23 68.55(13) . . ?
O22 Ce2 O102 132.39(11) . 1_655 ?
O22 Ce2 O201 64.25(10) . 2_565 ?
O22 Ce2 N203 100.87(12) . 2_565 ?
O102 Ce2 O23 124.81(11) 1_655 . ?
O102 Ce2 N203 126.74(11) 1_655 2_565 ?
O111 Ce2 O22 135.70(11) 2_665 . ?
O111 Ce2 O23 135.22(11) 2_665 . ?
O111 Ce2 O102 71.29(10) 2_665 1_655 ?
O111 Ce2 O201 74.24(10) 2_665 2_565 ?
O111 Ce2 N203 69.96(11) 2_665 2_565 ?
O201 Ce2 O23 98.45(12) 2_565 . ?
O201 Ce2 O102 136.43(10) 2_565 1_655 ?
O201 Ce2 N203 61.02(11) 2_565 2_565 ?
N203 Ce2 O23 68.21(11) 2_565 . ?
O209 Ce2 O21 148.67(12) 2_565 . ?
O209 Ce2 O22 134.33(12) 2_565 . ?
O209 Ce2 O23 65.79(12) 2_565 . ?
O209 Ce2 O102 77.03(10) 2_565 1_655 ?
O209 Ce2 O111 81.15(11) 2_565 2_665 ?
O209 Ce2 O201 122.81(10) 2_565 2_565 ?
O209 Ce2 N203 62.18(11) 2_565 2_565 ?
O211 Ce2 O21 85.32(13) . . ?
O211 Ce2 O22 69.99(11) . . ?
O211 Ce2 O23 71.92(12) . . ?
O211 Ce2 O102 72.66(11) . 1_655 ?
O211 Ce2 O111 143.64(11) . 2_665 ?
O211 Ce2 O201 133.38(11) . 2_565 ?
O211 Ce2 N203 139.53(11) . 2_565 ?
O211 Ce2 O209 95.35(11) . 2_565 ?
Ce1 O11 H11A 118(5) . . ?
Ce1 O11 H11B 108(3) . . ?
H11A O11 H11B 105(4) . . ?
Ce1 O12 H12A 119(5) . . ?
Ce1 O12 H12B 126(4) . . ?
H12A O12 H12B 113(5) . . ?
Ce1 O13 H13A 111(5) . . ?
Ce1 O13 H13B 107(6) . . ?
H13A O13 H13B 104(5) . . ?
Ce2 O21 H21A 128(4) . . ?
Ce2 O21 H21B 120(3) . . ?
H21A O21 H21B 110(4) . . ?
Ce2 O22 H22A 125(4) . . ?
Ce2 O22 H22B 123(4) . . ?
H22A O22 H22B 112(5) . . ?
Ce2 O23 H23A 119(5) . . ?
Ce2 O23 H23B 112(4) . . ?
H23A O23 H23B 102(4) . . ?
C102 O101 Ce1 126.5(3) . . ?
O101 C102 C103 116.7(4) . . ?
O102 C102 O101 125.6(4) . . ?
O102 C102 C103 117.8(4) . . ?
C102 O102 Ce2 135.9(3) . 1_455 ?
N103 C103 C102 113.7(4) . . ?
N103 C103 C104 122.3(4) . . ?
C104 C103 C102 124.0(4) . . ?
C103 N103 Ce1 122.2(3) . . ?
C107 N103 Ce1 118.7(3) . . ?
C107 N103 C103 119.2(4) . . ?
C103 C104 H104 120.7 . . ?
C103 C104 C105 118.6(4) . . ?
C105 C104 H104 120.7 . . ?
C104 C105 C110 121.1(4) . . ?
C106 C105 C104 118.3(4) . . ?
C106 C105 C110 120.6(4) . . ?
C105 C106 H106 120.3 . . ?
C107 C106 C105 119.4(4) . . ?
C107 C106 H106 120.3 . . ?
N103 C107 C106 122.1(4) . . ?
N103 C107 C108 115.5(4) . . ?
C106 C107 C108 122.4(4) . . ?
O108 C108 C107 117.5(4) . . ?
O108 C108 O109 126.7(4) . . ?
O109 C108 C107 115.8(4) . . ?
C108 O109 Ce1 126.3(3) . . ?
O110 C110 C105 116.0(4) . . ?
O111 C110 C105 117.5(4) . . ?
O111 C110 O110 126.6(4) . . ?
C110 O110 Ce1 162.4(3) . 1_565 ?
C110 O111 Ce2 139.0(3) . 2_464 ?
C202 O201 Ce2 127.8(3) . 2_564 ?
O201 C202 C203 115.4(4) . . ?
O202 C202 O201 125.6(4) . . ?
O202 C202 C203 119.0(4) . . ?
C202 O202 Ce1 127.7(3) . 1_565 ?
N203 C203 C202 114.2(4) . . ?
N203 C203 C204 122.1(4) . . ?
C204 C203 C202 123.7(4) . . ?
C203 N203 Ce2 120.8(3) . 2_564 ?
C207 N203 Ce2 119.8(3) . 2_564 ?
C207 N203 C203 119.3(4) . . ?
C203 C204 H204 120.7 . . ?
C203 C204 C205 118.6(4) . . ?
C205 C204 H204 120.7 . . ?
C204 C205 C210 119.1(4) . . ?
C206 C205 C204 119.2(4) . . ?
C206 C205 C210 121.6(4) . . ?
C205 C206 H206 120.7 . . ?
C205 C206 C207 118.5(4) . . ?
C207 C206 H206 120.7 . . ?
N203 C207 C206 122.2(4) . . ?
N203 C207 C208 114.4(4) . . ?
C206 C207 C208 123.4(4) . . ?
O208 C208 C207 118.4(4) . . ?
O208 C208 O209 125.0(4) . . ?
O209 C208 C207 116.5(4) . . ?
C208 O209 Ce2 126.6(3) . 2_564 ?
O210 C210 C205 117.8(4) . . ?
O211 C210 C205 116.3(4) . . ?
O211 C210 O210 125.9(4) . . ?
C210 O210 Ce1 134.0(3) . . ?
C210 O211 Ce2 161.8(3) . . ?

loop_
_geom_bond_atom_site_label_1
_geom_bond_atom_site_label_2
_geom_bond_distance
_geom_bond_site_symmetry_2
_geom_bond_publ_flag
Ce1 O11 2.554(4) . ?
Ce1 O12 2.621(4) . ?
Ce1 O13 2.488(4) . ?
Ce1 O101 2.568(3) . ?
Ce1 N103 2.651(4) . ?
Ce1 O109 2.494(3) . ?
Ce1 O110 2.427(3) 1_545 ?
Ce1 O202 2.569(3) 1_545 ?
Ce1 O210 2.529(3) . ?
Ce2 O21 2.477(3) . ?
Ce2 O22 2.496(4) . ?
Ce2 O23 2.699(4) . ?
Ce2 O102 2.548(3) 1_655 ?
Ce2 O111 2.496(3) 2_665 ?
Ce2 O201 2.514(3) 2_565 ?
Ce2 N203 2.625(4) 2_565 ?
Ce2 O209 2.474(3) 2_565 ?
Ce2 O211 2.451(3) . ?
O11 H11A 0.85(3) . ?
O11 H11B 0.85(2) . ?
O12 H12A 0.86(2) . ?
O12 H12B 0.84(2) . ?
O13 H13A 0.86(2) . ?
O13 H13B 0.85(2) . ?
O21 H21A 0.84(3) . ?
O21 H21B 0.86(2) . ?
O22 H22A 0.84(3) . ?
O22 H22B 0.85(3) . ?
O23 H23A 0.86(2) . ?
O23 H23B 0.846(17) . ?
O101 C102 1.264(6) . ?
C102 O102 1.261(5) . ?
C102 C103 1.508(6) . ?
C103 N103 1.341(6) . ?
C103 C104 1.387(6) . ?
N103 C107 1.339(5) . ?
C104 H104 0.9500 . ?
C104 C105 1.407(6) . ?
C105 C106 1.388(6) . ?
C105 C110 1.516(6) . ?
C106 H106 0.9500 . ?
C106 C107 1.387(6) . ?
C107 C108 1.510(6) . ?
C108 O108 1.238(5) . ?
C108 O109 1.268(6) . ?
C110 O110 1.255(5) . ?
C110 O111 1.248(5) . ?
O201 C202 1.252(5) . ?
C202 O202 1.252(5) . ?
C202 C203 1.513(6) . ?
C203 N203 1.349(5) . ?
C203 C204 1.385(6) . ?
N203 C207 1.332(6) . ?
C204 H204 0.9500 . ?
C204 C205 1.392(6) . ?
C205 C206 1.391(6) . ?
C205 C210 1.524(6) . ?
C206 H206 0.9500 . ?
C206 C207 1.394(6) . ?
C207 C208 1.518(6) . ?
C208 O208 1.256(6) . ?
C208 O209 1.264(6) . ?
C210 O210 1.268(6) . ?
C210 O211 1.243(5) . ?

loop_
_geom_hbond_atom_site_label_D
_geom_hbond_atom_site_label_H
_geom_hbond_atom_site_label_A
_geom_hbond_distance_DH
_geom_hbond_distance_HA
_geom_hbond_distance_DA
_geom_hbond_angle_DHA
_geom_hbond_site_symmetry_A
_geom_hbond_publ_flag
O11 H11A O201 0.85(3) 1.94(4) 2.752(5) 158(6) 1_445 yes
O11 H11B O202 0.85(2) 2.68(6) 3.174(5) 118(5) 1_445 yes
O11 H11B O210 0.85(2) 2.101(14) 2.785(5) 137(3) 1_455 yes
O12 H12A O202 0.86(2) 2.51(2) 3.330(6) 160(6) 1_445 yes
O12 H12B O208 0.84(2) 2.41(3) 2.954(6) 123(3) 2_455 yes
O12 H12B O209 0.84(2) 2.72(6) 3.292(5) 126(5) 2_455 yes
O13 H13A O108 0.86(2) 1.76(3) 2.612(5) 166(8) 2 yes
O13 H13B O208 0.85(2) 2.23(8) 2.806(6) 125(7) 2 yes
O21 H21A O208 0.84(3) 1.90(4) 2.711(5) 160(6) 2 yes
O21 H21B O101 0.86(2) 2.27(4) 2.968(5) 139(3) 1_655 yes
O21 H21B O108 0.86(2) 2.39(3) 2.964(5) 125(3) 2_655 yes
O22 H22A O101 0.84(3) 2.09(3) 2.925(4) 172(6) . yes
O22 H22B O109 0.85(3) 1.94(3) 2.773(5) 167(6) 2 yes
O23 H23A O102 0.86(2) 2.32(3) 2.916(5) 126(3) . yes
O23 H23B O111 0.846(17) 2.398(19) 3.232(5) 169(5) 2_565 yes
